data_2233908
loop_
_publ_author_name
'\,Sahin, Zarife Sibel'
'I\,s\?ik, \,Samil'

_publ_section_title
;
 2-Chloro-4-{(<i>E</i>)-[(4-chlorophenyl)imino]methyl}phenol
;
_journal_coeditor_code JJ2120
_journal_issue 3
_journal_name_full 'Acta Crystallographica Section E'
_journal_page_first o678
_journal_paper_doi 10.1107/S1600536812005193
_journal_volume 68
_journal_year 2012
_chemical_formula_iupac 'C13 H9 Cl2 N O'
_chemical_formula_moiety 'C13 H9 Cl2 N O'
_chemical_formula_sum 'C13 H9 Cl2 N O'
_chemical_formula_weight 266.11
_chemical_name_systematic
;
2-Chloro-4-{(<i>E</i>)-[(4-chlorophenyl)imino]methyl}phenol
;
_space_group_IT_number 18
_symmetry_cell_setting orthorhombic
_symmetry_space_group_name_Hall 'P 2 2ab'
_symmetry_space_group_name_H-M 'P 21 21 2'
_atom_sites_solution_hydrogens geom
_atom_sites_solution_primary direct
_atom_sites_solution_secondary difmap
_audit_creation_method SHELXL-97
_cell_angle_alpha 90.00
_cell_angle_beta 90.00
_cell_angle_gamma 90.00
_cell_formula_units_Z 4
_cell_length_a 9.7438(6)
_cell_length_b 9.9953(5)
_cell_length_c 12.1342(6)
_cell_measurement_reflns_used 20026
_cell_measurement_temperature 296
_cell_measurement_theta_max 27.30
_cell_measurement_theta_min 1.68
_cell_volume 1181.78(11)
_computing_cell_refinement '<i>X-AREA</i> (Stoe & Cie, 2002)'
_computing_data_collection '<i>X-AREA</i> (Stoe & Cie, 2002)'
_computing_data_reduction '<i>X-RED32</i> (Stoe & Cie, 2002)'
_computing_molecular_graphics '<i>ORTEP-3 for Windows</i> (Farrugia, 1997)'
_computing_publication_material '<i>WinGX</i> (Farrugia, 1999)'
_computing_structure_refinement '<i>SHELXL97</i> (Sheldrick, 2008)'
_computing_structure_solution '<i>SHELXS97</i> (Sheldrick, 2008)'
_diffrn_ambient_temperature 296
_diffrn_detector_area_resol_mean 6.67
_diffrn_measured_fraction_theta_full 1.000
_diffrn_measured_fraction_theta_max 1.000
_diffrn_measurement_device_type 'Stoe IPDS II'
_diffrn_measurement_method '\w scans'
_diffrn_radiation_monochromator graphite
_diffrn_radiation_source 'fine-focus sealed tube'
_diffrn_radiation_type MoK\a
_diffrn_radiation_wavelength 0.71073
_diffrn_reflns_av_R_equivalents 0.0485
_diffrn_reflns_av_sigmaI/netI 0.0326
_diffrn_reflns_limit_h_max 12
_diffrn_reflns_limit_h_min -11
_diffrn_reflns_limit_k_max 12
_diffrn_reflns_limit_k_min -12
_diffrn_reflns_limit_l_max 14
_diffrn_reflns_limit_l_min -14
_diffrn_reflns_number 11473
_diffrn_reflns_theta_full 25.99
_diffrn_reflns_theta_max 25.99
_diffrn_reflns_theta_min 1.68
_diffrn_standards_number 0
_exptl_absorpt_coefficient_mu 0.529
_exptl_absorpt_correction_T_max 0.9014
_exptl_absorpt_correction_T_min 0.8065
_exptl_absorpt_correction_type integration
_exptl_absorpt_process_details '(X-RED32; Stoe & Cie, 2002)'
_exptl_crystal_colour yellow
_exptl_crystal_density_diffrn 1.496
_exptl_crystal_density_method 'not measured'
_exptl_crystal_description prism
_exptl_crystal_F_000 544
_exptl_crystal_size_max 0.420
_exptl_crystal_size_mid 0.340
_exptl_crystal_size_min 0.240
_refine_diff_density_max 0.117
_refine_diff_density_min -0.169
_refine_ls_abs_structure_details 'Flack (1983), <b>???? Friedel pairs</b>'
_refine_ls_abs_structure_Flack 0.02(6)
_refine_ls_extinction_method none
_refine_ls_goodness_of_fit_ref 0.964
_refine_ls_hydrogen_treatment constr
_refine_ls_matrix_type full
_refine_ls_number_parameters 154
_refine_ls_number_reflns 2325
_refine_ls_number_restraints 0
_refine_ls_restrained_S_all 0.964
_refine_ls_R_factor_all 0.0406
_refine_ls_R_factor_gt 0.0306
_refine_ls_shift/su_max 0.003
_refine_ls_shift/su_mean 0.000
_refine_ls_structure_factor_coef Fsqd
_refine_ls_weighting_details 'calc w=1/[\s^2^(Fo^2^)+(0.0363P)^2^+0.0000P] where P=(Fo^2^+2Fc^2^)/3'
_refine_ls_weighting_scheme calc
_refine_ls_wR_factor_gt 0.0611
_refine_ls_wR_factor_ref 0.0637
_reflns_number_gt 1960
_reflns_number_total 2325
_reflns_threshold_expression I>2\s(I)
_cod_data_source_file jj2120.cif
_cod_data_source_block I
_cod_database_code 2233908
_cod_database_fobs_code 2233908

loop_
_symmetry_equiv_pos_as_xyz
'x, y, z'
'-x, -y, z'
'x+1/2, -y+1/2, -z'
'-x+1/2, y+1/2, -z'

loop_
_atom_site_type_symbol
_atom_site_label
_atom_site_fract_x
_atom_site_fract_y
_atom_site_fract_z
_atom_site_U_iso_or_equiv
_atom_site_adp_type
_atom_site_calc_flag
_atom_site_refinement_flags
_atom_site_occupancy
_atom_site_symmetry_multiplicity
Cl Cl1 -0.02767(6) 0.22741(7) 0.73432(4) 0.06816(19) Uani d . 1 1
Cl Cl2 0.78712(7) 1.02829(7) 0.54617(5) 0.0792(2) Uani d . 1 1
O O1 0.01370(14) 0.20491(15) 0.96945(11) 0.0596(4) Uani d . 1 1
H H1 0.0307 0.1983 1.0354 0.089 Uiso calc R 1 1
N N1 0.42961(15) 0.66841(17) 0.80818(13) 0.0474(4) Uani d . 1 1
C C12 0.25372(18) 0.4980(2) 0.82414(15) 0.0491(5) Uani d . 1 1
C C9 0.09145(18) 0.3021(2) 0.92525(15) 0.0475(5) Uani d . 1 1
C C11 0.16101(18) 0.4218(2) 0.76339(16) 0.0532(5) Uani d . 1 1
H H11 0.1528 0.4365 0.6880 0.064 Uiso calc R 1 1
C C6 0.6818(2) 0.9216(2) 0.62138(17) 0.0562(5) Uani d . 1 1
C C8 0.1838(2) 0.3779(2) 0.98593(16) 0.0568(5) Uani d . 1 1
H H8 0.1924 0.3631 1.0613 0.068 Uiso calc R 1 1
C C13 0.33844(19) 0.5943(2) 0.76529(17) 0.0541(5) Uani d . 1 1
H H13 0.3245 0.6022 0.6897 0.065 Uiso calc R 1 1
C C1 0.68403(19) 0.9260(2) 0.73602(17) 0.0562(5) Uani d . 1 1
H H1A 0.7417 0.9850 0.7730 0.067 Uiso calc R 1 1
C C10 0.08170(19) 0.3259(2) 0.81251(15) 0.0487(5) Uani d . 1 1
C C2 0.5999(2) 0.8419(2) 0.79293(17) 0.0596(6) Uani d . 1 1
H H2 0.6014 0.8442 0.8695 0.072 Uiso calc R 1 1
C C4 0.5127(2) 0.7514(2) 0.62570(17) 0.0675(6) Uani d . 1 1
H H4 0.4552 0.6925 0.5885 0.081 Uiso calc R 1 1
C C5 0.5955(2) 0.8342(2) 0.56650(18) 0.0685(6) Uani d . 1 1
H H5 0.5940 0.8320 0.4899 0.082 Uiso calc R 1 1
C C7 0.2623(2) 0.4739(2) 0.93676(16) 0.0527(5) Uani d . 1 1
H H7 0.3227 0.5241 0.9794 0.063 Uiso calc R 1 1
C C3 0.51177(17) 0.75259(19) 0.74034(15) 0.0469(4) Uani d . 1 1

loop_
_atom_site_aniso_label
_atom_site_aniso_U_11
_atom_site_aniso_U_22
_atom_site_aniso_U_33
_atom_site_aniso_U_12
_atom_site_aniso_U_13
_atom_site_aniso_U_23
Cl1 0.0696(3) 0.0808(4) 0.0541(3) -0.0187(3) -0.0139(2) -0.0002(3)
Cl2 0.0909(4) 0.0874(4) 0.0592(3) -0.0312(3) 0.0115(3) 0.0010(3)
O1 0.0660(8) 0.0659(9) 0.0468(7) -0.0123(7) 0.0010(6) 0.0061(7)
N1 0.0488(9) 0.0486(10) 0.0448(9) 0.0033(8) 0.0035(7) 0.0006(8)
C12 0.0462(10) 0.0534(12) 0.0477(11) 0.0029(9) 0.0022(8) 0.0021(9)
C9 0.0450(9) 0.0526(12) 0.0447(10) -0.0002(9) 0.0026(8) 0.0009(9)
C11 0.0550(10) 0.0667(13) 0.0379(10) -0.0020(10) -0.0040(9) 0.0050(10)
C6 0.0606(12) 0.0551(13) 0.0528(12) -0.0015(11) 0.0068(9) -0.0004(10)
C8 0.0636(12) 0.0680(14) 0.0387(11) -0.0075(11) -0.0017(9) 0.0044(9)
C13 0.0536(11) 0.0650(13) 0.0438(11) 0.0004(10) -0.0004(9) 0.0027(10)
C1 0.0545(11) 0.0591(13) 0.0549(12) -0.0096(10) -0.0027(10) -0.0073(10)
C10 0.0464(10) 0.0563(13) 0.0433(10) 0.0008(9) -0.0038(8) -0.0006(9)
C2 0.0635(12) 0.0741(16) 0.0413(11) -0.0017(12) -0.0010(9) -0.0027(10)
C4 0.0827(14) 0.0689(16) 0.0510(12) -0.0199(13) -0.0014(11) -0.0100(12)
C5 0.0920(15) 0.0728(16) 0.0406(11) -0.0281(13) 0.0017(11) -0.0082(11)
C7 0.0552(10) 0.0596(13) 0.0432(10) -0.0070(10) -0.0054(9) -0.0026(10)
C3 0.0482(9) 0.0446(11) 0.0480(10) 0.0051(8) 0.0021(8) -0.0001(9)

loop_
_atom_type_symbol
_atom_type_description
_atom_type_scat_dispersion_real
_atom_type_scat_dispersion_imag
_atom_type_scat_source
C C 0.0033 0.0016 'International Tables Vol C Tables 4.2.6.8 and 6.1.1.4'
H H 0.0000 0.0000 'International Tables Vol C Tables 4.2.6.8 and 6.1.1.4'
Cl Cl 0.1484 0.1585 'International Tables Vol C Tables 4.2.6.8 and 6.1.1.4'
N N 0.0061 0.0033 'International Tables Vol C Tables 4.2.6.8 and 6.1.1.4'
O O 0.0106 0.0060 'International Tables Vol C Tables 4.2.6.8 and 6.1.1.4'

loop_
_geom_angle_atom_site_label_1
_geom_angle_atom_site_label_2
_geom_angle_atom_site_label_3
_geom_angle
C9 O1 H1 109.5
C13 N1 C3 120.11(16)
C7 C12 C11 117.68(18)
C7 C12 C13 124.26(18)
C11 C12 C13 118.02(17)
O1 C9 C8 123.27(17)
O1 C9 C10 118.49(17)
C8 C9 C10 118.21(18)
C10 C11 C12 121.26(18)
C10 C11 H11 119.4
C12 C11 H11 119.4
C5 C6 C1 120.6(2)
C5 C6 Cl2 119.58(16)
C1 C6 Cl2 119.77(16)
C7 C8 C9 121.02(19)
C7 C8 H8 119.5
C9 C8 H8 119.5
N1 C13 C12 125.60(19)
N1 C13 H13 117.2
C12 C13 H13 117.2
C2 C1 C6 118.58(19)
C2 C1 H1A 120.7
C6 C1 H1A 120.7
C11 C10 C9 120.60(18)
C11 C10 Cl1 120.45(15)
C9 C10 Cl1 118.90(16)
C1 C2 C3 122.28(19)
C1 C2 H2 118.9
C3 C2 H2 118.9
C5 C4 C3 121.8(2)
C5 C4 H4 119.1
C3 C4 H4 119.1
C4 C5 C6 119.4(2)
C4 C5 H5 120.3
C6 C5 H5 120.3
C8 C7 C12 121.22(19)
C8 C7 H7 119.4
C12 C7 H7 119.4
C4 C3 C2 117.33(18)
C4 C3 N1 125.25(18)
C2 C3 N1 117.42(16)

loop_
_geom_bond_atom_site_label_1
_geom_bond_atom_site_label_2
_geom_bond_distance
Cl1 C10 1.733(2)
Cl2 C6 1.738(2)
O1 C9 1.344(2)
O1 H1 0.8200
N1 C13 1.268(2)
N1 C3 1.424(2)
C12 C7 1.390(3)
C12 C11 1.392(3)
C12 C13 1.456(3)
C9 C8 1.388(3)
C9 C10 1.392(3)
C11 C10 1.368(3)
C11 H11 0.9300
C6 C5 1.384(3)
C6 C1 1.392(3)
C8 C7 1.364(3)
C8 H8 0.9300
C13 H13 0.9300
C1 C2 1.362(3)
C1 H1A 0.9300
C2 C3 1.394(3)
C2 H2 0.9300
C4 C5 1.360(3)
C4 C3 1.391(3)
C4 H4 0.9300
C5 H5 0.9300
C7 H7 0.9300

loop_
_geom_hbond_atom_site_label_D
_geom_hbond_atom_site_label_H
_geom_hbond_atom_site_label_A
_geom_hbond_site_symmetry_A
_geom_hbond_distance_DH
_geom_hbond_distance_HA
_geom_hbond_distance_DA
_geom_hbond_angle_DHA
O1 H1 N1 4_547 0.82 1.96 2.778(2) 175.8

loop_
_geom_torsion_atom_site_label_1
_geom_torsion_atom_site_label_2
_geom_torsion_atom_site_label_3
_geom_torsion_atom_site_label_4
_geom_torsion
C7 C12 C11 C10 -0.5(3)
C13 C12 C11 C10 177.53(18)
O1 C9 C8 C7 178.76(19)
C10 C9 C8 C7 0.5(3)
C3 N1 C13 C12 175.96(17)
C7 C12 C13 N1 -0.3(3)
C11 C12 C13 N1 -178.15(18)
C5 C6 C1 C2 0.3(3)
Cl2 C6 C1 C2 179.62(16)
C12 C11 C10 C9 0.2(3)
C12 C11 C10 Cl1 -177.24(16)
O1 C9 C10 C11 -178.58(17)
C8 C9 C10 C11 -0.2(3)
O1 C9 C10 Cl1 -1.1(3)
C8 C9 C10 Cl1 177.26(15)
C6 C1 C2 C3 -0.3(3)
C3 C4 C5 C6 0.4(4)
C1 C6 C5 C4 -0.3(4)
Cl2 C6 C5 C4 -179.65(19)
C9 C8 C7 C12 -0.8(3)
C11 C12 C7 C8 0.7(3)
C13 C12 C7 C8 -177.13(19)
C5 C4 C3 C2 -0.3(3)
C5 C4 C3 N1 -179.3(2)
C1 C2 C3 C4 0.3(3)
C1 C2 C3 N1 179.32(18)
C13 N1 C3 C4 -7.7(3)
C13 N1 C3 C2 173.35(18)

loop_
_cod_related_entry_id
_cod_related_entry_database
_cod_related_entry_code
1 ChemSpider 30657519
